data_2209156
loop_
_publ_author_name
'Roviello, Giuseppina'
'Ruffo, Francesco'
'Tuzi, Angela'

_publ_section_title
;
 [(1,2,5,6-\h)-Cycloocta-1,5-diene]bis(4-methoxyphenyl)platinum(II)
;
_journal_coeditor_code EZ2003
_journal_issue 6
_journal_name_full 'Acta Crystallographica Section E'
_journal_page_first m1416
_journal_page_last m1418
_journal_paper_doi 10.1107/S1600536806019441
_journal_volume 62
_journal_year 2006
_chemical_formula_iupac '[Pt (C7 H7 O)2 (C8 H12)]'
_chemical_formula_moiety 'C22 H26 O2 Pt'
_chemical_formula_sum 'C22 H26 O2 Pt'
_chemical_formula_weight 517.52
_chemical_name_systematic
;
[(1,2,5,6-\h)-Cycloocta-1,5-diene]bis(4-methoxyphenyl)platinum(II)
;
_space_group_IT_number 2
_symmetry_cell_setting triclinic
_symmetry_space_group_name_Hall '-P 1'
_symmetry_space_group_name_H-M 'P -1'
_atom_sites_solution_hydrogens geom
_atom_sites_solution_primary direct
_atom_sites_solution_secondary difmap
_cell_angle_alpha 80.940(10)
_cell_angle_beta 73.078(7)
_cell_angle_gamma 76.924(8)
_cell_formula_units_Z 2
_cell_length_a 9.0720(6)
_cell_length_b 10.359(2)
_cell_length_c 10.9200(10)
_cell_measurement_reflns_used 141
_cell_measurement_temperature 295(2)
_cell_measurement_theta_max 23.6
_cell_measurement_theta_min 5.5
_cell_volume 951.7(2)
_computing_cell_refinement 'DIRAX/LSQ (Duisenberg <i>et al.</i>,  2000)'
_computing_data_collection 'COLLECT (Nonius, 1999)'
_computing_data_reduction 'EvalCCD (Duisenberg <i>et al.</i>,  2003)'
_computing_molecular_graphics 'ORTEP-3 for Windows (Farrugia, 1997)'
_computing_publication_material 'WinGX (Farrugia, 1999)'
_computing_structure_refinement 'SHELXL97 (Sheldrick, 1997)'
_computing_structure_solution 'SIR97 (Altomare <i>et al.</i>,  1999)'
_diffrn_ambient_temperature 295(2)
_diffrn_detector_area_resol_mean 9
_diffrn_measured_fraction_theta_full 0.981
_diffrn_measured_fraction_theta_max 0.981
_diffrn_measurement_device '95mm CCD camera on \k-goniostat'
_diffrn_measurement_device_type 'Bruker--Nonius KappaCCD'
_diffrn_measurement_method 'Thick-slice \f? \w?'
_diffrn_radiation_monochromator graphite
_diffrn_radiation_source 'fine-focus sealed tube'
_diffrn_radiation_type MoK\a
_diffrn_radiation_wavelength 0.71073
_diffrn_reflns_av_R_equivalents 0.041
_diffrn_reflns_av_sigmaI/netI 0.041
_diffrn_reflns_limit_h_max 10
_diffrn_reflns_limit_h_min -11
_diffrn_reflns_limit_k_max 13
_diffrn_reflns_limit_k_min -13
_diffrn_reflns_limit_l_max 12
_diffrn_reflns_limit_l_min -14
_diffrn_reflns_number 14434
_diffrn_reflns_theta_full 27.50
_diffrn_reflns_theta_max 27.50
_diffrn_reflns_theta_min 3.47
_diffrn_standards_number 0
_exptl_absorpt_coefficient_mu 7.38
_exptl_absorpt_correction_T_max 0.109
_exptl_absorpt_correction_T_min 0.079
_exptl_absorpt_correction_type multi-scan
_exptl_absorpt_process_details '(SADABS; Bruker--Nonius, 2002)'
_exptl_crystal_colour white
_exptl_crystal_density_diffrn 1.806
_exptl_crystal_density_method 'not measured'
_exptl_crystal_description prism
_exptl_crystal_F_000 504
_exptl_crystal_size_max 0.40
_exptl_crystal_size_mid 0.40
_exptl_crystal_size_min 0.30
_refine_diff_density_max 1.01
_refine_diff_density_min -1.58
_refine_ls_extinction_method none
_refine_ls_goodness_of_fit_ref 1.03
_refine_ls_hydrogen_treatment mixed
_refine_ls_matrix_type full
_refine_ls_number_parameters 240
_refine_ls_number_reflns 4290
_refine_ls_number_restraints 0
_refine_ls_restrained_S_all 1.03
_refine_ls_R_factor_all 0.033
_refine_ls_R_factor_gt 0.024
_refine_ls_shift/su_max 0.00
_refine_ls_shift/su_mean 0.00
_refine_ls_structure_factor_coef Fsqd
_refine_ls_weighting_details 'calc w=1/[\s^2^(Fo^2^)+(0.0221P)^2^+0.4852P] where P=(Fo^2^+2Fc^2^)/3'
_refine_ls_weighting_scheme calc
_refine_ls_wR_factor_gt 0.052
_refine_ls_wR_factor_ref 0.055
_reflns_number_gt 3782
_reflns_number_total 4290
_reflns_threshold_expression I>2\s(I)
_cod_data_source_file ez2003.cif
_cod_data_source_block I
_cod_database_code 2209156
_cod_database_fobs_code 2209156

loop_
_symmetry_equiv_pos_as_xyz
'x, y, z'
'-x, -y, -z'

loop_
_atom_site_type_symbol
_atom_site_label
_atom_site_fract_x
_atom_site_fract_y
_atom_site_fract_z
_atom_site_U_iso_or_equiv
_atom_site_adp_type
_atom_site_calc_flag
_atom_site_refinement_flags
_atom_site_occupancy
Pt Pt1 0.250532(16) 0.276008(14) 0.012826(12) 0.02934(6) Uani d . 1
O O1 -0.3100(4) 0.0325(3) 0.3724(3) 0.0520(8) Uani d . 1
O O2 0.2567(4) 0.5626(3) 0.4695(3) 0.0548(8) Uani d . 1
C C1 0.3894(5) 0.4167(5) -0.1280(4) 0.0451(10) Uani d . 1
H H1 0.366(5) 0.489(4) -0.069(4) 0.045 Uiso d . 1
C C2 0.4947(5) 0.3071(5) -0.0988(4) 0.0458(11) Uani d . 1
H H2 0.537(5) 0.303(4) -0.026(4) 0.046 Uiso d . 1
C C3 0.5737(5) 0.1978(5) -0.1859(5) 0.0597(13) Uani d . 1
H H3A 0.6758 0.1600 -0.1711 0.060 Uiso calc R 1
H H3B 0.5912 0.2375 -0.2743 0.060 Uiso calc R 1
C C4 0.4854(5) 0.0851(5) -0.1707(4) 0.0522(11) Uani d . 1
H H4A 0.5130 0.0490 -0.2529 0.052 Uiso calc R 1
H H4B 0.5215 0.0148 -0.1101 0.052 Uiso calc R 1
C C5 0.3110(5) 0.1216(4) -0.1258(4) 0.0423(10) Uani d . 1
H H5 0.257(5) 0.059(4) -0.063(4) 0.042 Uiso d . 1
C C6 0.2204(5) 0.2296(4) -0.1735(4) 0.0394(9) Uani d . 1
H H6 0.115(5) 0.235(4) -0.155(4) 0.039 Uiso d . 1
C C7 0.2829(6) 0.3276(5) -0.2821(4) 0.0523(11) Uani d . 1
H H7A 0.2054 0.3602 -0.3305 0.052 Uiso calc R 1
H H7B 0.3764 0.2812 -0.3393 0.052 Uiso calc R 1
C C8 0.3236(7) 0.4458(5) -0.2423(5) 0.0587(13) Uani d . 1
H H8A 0.3992 0.4819 -0.3145 0.059 Uiso calc R 1
H H8B 0.2295 0.5142 -0.2237 0.059 Uiso calc R 1
C C9 0.0683(4) 0.1951(4) 0.1306(3) 0.0319(8) Uani d . 1
C C10 0.0883(4) 0.1023(4) 0.2319(4) 0.0374(9) Uani d . 1
H H10 0.1872 0.0781 0.2467 0.037 Uiso calc R 1
C C11 -0.0320(5) 0.0429(4) 0.3132(4) 0.0397(9) Uani d . 1
H H11 -0.0126 -0.0214 0.3793 0.040 Uiso calc R 1
C C12 -0.1796(4) 0.0798(4) 0.2951(4) 0.0351(8) Uani d . 1
C C13 -0.2042(5) 0.1738(5) 0.1951(4) 0.0474(11) Uani d . 1
H H13 -0.3043 0.2007 0.1828 0.047 Uiso calc R 1
C C14 -0.0823(5) 0.2281(4) 0.1138(4) 0.0429(10) Uani d . 1
H H14 -0.1010 0.2889 0.0451 0.043 Uiso calc R 1
C C15 -0.2869(6) -0.0617(5) 0.4767(5) 0.0624(14) Uani d . 1
H H15A -0.2094 -0.1373 0.4451 0.062 Uiso calc R 1
H H15B -0.3840 -0.0898 0.5217 0.062 Uiso calc R 1
H H15C -0.2517 -0.0221 0.5342 0.062 Uiso calc R 1
C C16 0.2446(4) 0.3701(4) 0.1640(3) 0.0308(8) Uani d . 1
C C17 0.1481(5) 0.4921(4) 0.1903(4) 0.0404(9) Uani d . 1
H H17 0.0810 0.5302 0.1387 0.040 Uiso calc R 1
C C18 0.1471(5) 0.5601(4) 0.2904(4) 0.0419(9) Uani d . 1
H H18 0.0812 0.6424 0.3045 0.042 Uiso calc R 1
C C19 0.2453(5) 0.5043(4) 0.3694(4) 0.0359(9) Uani d . 1
C C20 0.3414(5) 0.3833(4) 0.3460(4) 0.0373(9) Uani d . 1
H H20 0.4076 0.3451 0.3983 0.037 Uiso calc R 1
C C21 0.3408(4) 0.3176(4) 0.2456(4) 0.0349(8) Uani d . 1
H H21 0.4070 0.2353 0.2320 0.035 Uiso calc R 1
C C22 0.1375(7) 0.6723(5) 0.5147(5) 0.0612(14) Uani d . 1
H H22A 0.1427 0.7462 0.4494 0.061 Uiso calc R 1
H H22B 0.1525 0.6972 0.5907 0.061 Uiso calc R 1
H H22C 0.0366 0.6477 0.5347 0.061 Uiso calc R 1

loop_
_atom_site_aniso_label
_atom_site_aniso_U_11
_atom_site_aniso_U_22
_atom_site_aniso_U_33
_atom_site_aniso_U_12
_atom_site_aniso_U_13
_atom_site_aniso_U_23
Pt1 0.02751(8) 0.03357(9) 0.02675(9) -0.01109(6) -0.00124(5) -0.00614(5)
O1 0.0389(17) 0.068(2) 0.0496(19) -0.0303(16) -0.0041(13) 0.0084(15)
O2 0.076(2) 0.0500(19) 0.0458(19) -0.0039(17) -0.0263(16) -0.0188(14)
C1 0.051(3) 0.048(3) 0.038(2) -0.028(2) -0.0023(19) 0.0014(18)
C2 0.030(2) 0.065(3) 0.041(2) -0.021(2) 0.0028(18) -0.007(2)
C3 0.033(2) 0.072(3) 0.062(3) -0.008(2) 0.008(2) -0.014(2)
C4 0.047(3) 0.058(3) 0.047(3) 0.004(2) -0.010(2) -0.017(2)
C5 0.050(3) 0.040(2) 0.034(2) -0.011(2) 0.0007(18) -0.0190(17)
C6 0.036(2) 0.053(3) 0.035(2) -0.017(2) -0.0061(17) -0.0130(17)
C7 0.055(3) 0.064(3) 0.039(2) -0.016(2) -0.013(2) 0.000(2)
C8 0.072(3) 0.055(3) 0.051(3) -0.026(3) -0.017(2) 0.009(2)
C9 0.0295(19) 0.0324(19) 0.032(2) -0.0066(16) -0.0031(15) -0.0075(14)
C10 0.0260(19) 0.039(2) 0.044(2) -0.0073(16) -0.0058(16) -0.0002(16)
C11 0.040(2) 0.038(2) 0.036(2) -0.0084(18) -0.0073(17) 0.0045(16)
C12 0.0304(19) 0.040(2) 0.034(2) -0.0153(17) -0.0001(15) -0.0037(15)
C13 0.026(2) 0.061(3) 0.053(3) -0.0091(19) -0.0133(18) 0.006(2)
C14 0.033(2) 0.047(2) 0.047(2) -0.0107(19) -0.0111(18) 0.0072(18)
C15 0.058(3) 0.069(3) 0.052(3) -0.031(3) 0.001(2) 0.014(2)
C16 0.0298(19) 0.0327(19) 0.032(2) -0.0124(16) -0.0053(15) -0.0041(14)
C17 0.044(2) 0.040(2) 0.038(2) -0.0018(19) -0.0149(18) -0.0076(16)
C18 0.047(2) 0.034(2) 0.042(2) 0.0024(18) -0.0136(18) -0.0098(16)
C19 0.043(2) 0.036(2) 0.031(2) -0.0134(18) -0.0060(16) -0.0061(15)
C20 0.040(2) 0.041(2) 0.035(2) -0.0120(18) -0.0150(17) 0.0003(16)
C21 0.033(2) 0.0281(19) 0.041(2) -0.0022(16) -0.0075(16) -0.0072(15)
C22 0.088(4) 0.050(3) 0.044(3) -0.012(3) -0.010(2) -0.018(2)

loop_
_atom_type_symbol
_atom_type_description
_atom_type_scat_dispersion_real
_atom_type_scat_dispersion_imag
_atom_type_scat_source
C C 0.0033 0.0016 'International Tables Vol C Tables 4.2.6.8 and 6.1.1.4'
H H 0.0000 0.0000 'International Tables Vol C Tables 4.2.6.8 and 6.1.1.4'
O O 0.0106 0.0060 'International Tables Vol C Tables 4.2.6.8 and 6.1.1.4'
Pt Pt -1.7033 8.3905 'International Tables Vol C Tables 4.2.6.8 and 6.1.1.4'

loop_
_geom_angle_atom_site_label_1
_geom_angle_atom_site_label_2
_geom_angle_atom_site_label_3
_geom_angle
_geom_angle_publ_flag
C16 Pt1 C9 87.10(10) yes
C16 Pt1 C5 161.32(16) no
C9 Pt1 C5 92.63(15) no
C16 Pt1 C1 91.92(15) no
C9 Pt1 C1 161.92(17) no
C5 Pt1 C1 93.96(17) no
C16 Pt1 C2 94.40(16) no
C9 Pt1 C2 162.75(17) no
C5 Pt1 C2 80.46(17) no
C1 Pt1 C2 35.32(17) no
C16 Pt1 C6 163.43(16) no
C9 Pt1 C6 96.00(15) no
C5 Pt1 C6 35.07(16) no
C1 Pt1 C6 80.06(16) no
C2 Pt1 C6 87.42(16) no
C12 O1 C15 116.6(3) no
C19 O2 C22 117.8(4) no
C2 C1 C8 127.8(4) no
C2 C1 Pt1 72.8(2) no
C8 C1 Pt1 106.3(3) no
C2 C1 H1 113(2) no
C8 C1 H1 118(2) no
Pt1 C1 H1 97(2) no
C1 C2 C3 123.9(5) no
C1 C2 Pt1 71.9(2) no
C3 C2 Pt1 110.0(3) no
C1 C2 H2 121(3) no
C3 C2 H2 115(3) no
Pt1 C2 H2 98(3) no
C2 C3 C4 116.0(4) no
C2 C3 H3A 108.3 no
C4 C3 H3A 108.3 no
C2 C3 H3B 108.3 no
C4 C3 H3B 108.3 no
H3A C3 H3B 107.4 no
C5 C4 C3 115.8(4) no
C5 C4 H4A 108.3 no
C3 C4 H4A 108.3 no
C5 C4 H4B 108.3 no
C3 C4 H4B 108.3 no
H4A C4 H4B 107.4 no
C6 C5 C4 125.4(4) no
C6 C5 Pt1 73.4(2) no
C4 C5 Pt1 108.0(3) no
C6 C5 H5 117(3) no
C4 C5 H5 117(3) no
Pt1 C5 H5 93(3) no
C5 C6 C7 124.2(4) no
C5 C6 Pt1 71.6(2) no
C7 C6 Pt1 110.1(3) no
C5 C6 H6 120(3) no
C7 C6 H6 114(3) no
Pt1 C6 H6 102(3) no
C6 C7 C8 115.1(4) no
C6 C7 H7A 108.5 no
C8 C7 H7A 108.5 no
C6 C7 H7B 108.5 no
C8 C7 H7B 108.5 no
H7A C7 H7B 107.5 no
C1 C8 C7 115.1(4) no
C1 C8 H8A 108.5 no
C7 C8 H8A 108.5 no
C1 C8 H8B 108.5 no
C7 C8 H8B 108.5 no
H8A C8 H8B 107.5 no
C10 C9 C14 115.8(3) no
C10 C9 Pt1 121.3(3) no
C14 C9 Pt1 122.9(3) no
C9 C10 C11 123.2(4) no
C9 C10 H10 118.4 no
C11 C10 H10 118.4 no
C12 C11 C10 119.3(4) no
C12 C11 H11 120.3 no
C10 C11 H11 120.3 no
C11 C12 C13 119.0(3) no
C11 C12 O1 124.9(4) no
C13 C12 O1 116.1(4) no
C14 C13 C12 120.5(4) no
C14 C13 H13 119.8 no
C12 C13 H13 119.8 no
C13 C14 C9 122.2(4) no
C13 C14 H14 118.9 no
C9 C14 H14 118.9 no
O1 C15 H15A 109.5 no
O1 C15 H15B 109.5 no
H15A C15 H15B 109.5 no
O1 C15 H15C 109.5 no
H15A C15 H15C 109.5 no
H15B C15 H15C 109.5 no
C17 C16 C21 115.9(4) no
C17 C16 Pt1 122.2(3) no
C21 C16 Pt1 121.9(3) no
C16 C17 C18 122.8(4) no
C16 C17 H17 118.6 no
C18 C17 H17 118.6 no
C17 C18 C19 119.5(4) no
C17 C18 H18 120.3 no
C19 C18 H18 120.3 no
C20 C19 O2 116.2(4) no
C20 C19 C18 119.0(4) no
O2 C19 C18 124.8(4) no
C19 C20 C21 120.6(4) no
C19 C20 H20 119.7 no
C21 C20 H20 119.7 no
C20 C21 C16 122.3(4) no
C20 C21 H21 118.9 no
C16 C21 H21 118.9 no
O2 C22 H22A 109.5 no
O2 C22 H22B 109.5 no
H22A C22 H22B 109.5 no
O2 C22 H22C 109.5 no
H22A C22 H22C 109.5 no
H22B C22 H22C 109.5 no

loop_
_geom_bond_atom_site_label_1
_geom_bond_atom_site_label_2
_geom_bond_distance
_geom_bond_publ_flag
Pt1 C1 2.252(4) yes
Pt1 C2 2.264(4) yes
Pt1 C5 2.244(4) yes
Pt1 C6 2.267(4) yes
Pt1 C9 2.034(4) yes
Pt1 C16 2.027(4) yes
O1 C12 1.379(4) no
O1 C15 1.411(5) no
O2 C19 1.369(5) no
O2 C22 1.419(6) no
C1 C2 1.370(7) yes
C1 C8 1.497(7) no
C1 H1 1.01(4) no
C2 C3 1.509(7) no
C2 H2 0.97(5) no
C3 C4 1.522(7) no
C3 H3A 0.9700 no
C3 H3B 0.9700 no
C4 C5 1.491(6) no
C4 H4A 0.9700 no
C4 H4B 0.9700 no
C5 C6 1.359(6) yes
C5 H5 0.97(4) no
C6 C7 1.499(6) no
C6 H6 0.90(4) no
C7 C8 1.514(7) no
C7 H7A 0.9700 no
C7 H7B 0.9700 no
C8 H8A 0.9700 no
C8 H8B 0.9700 no
C9 C10 1.372(5) no
C9 C14 1.390(6) no
C10 C11 1.388(5) no
C10 H10 0.9300 no
C11 C12 1.370(6) no
C11 H11 0.9300 no
C12 C13 1.378(6) no
C13 C14 1.371(6) no
C13 H13 0.9300 no
C14 H14 0.9300 no
C15 H15A 0.9600 no
C15 H15B 0.9600 no
C15 H15C 0.9600 no
C16 C17 1.383(6) no
C16 C21 1.392(5) no
C17 C18 1.388(6) no
C17 H17 0.9300 no
C18 C19 1.389(6) no
C18 H18 0.9300 no
C19 C20 1.368(6) no
C20 C21 1.382(5) no
C20 H20 0.9300 no
C21 H21 0.9300 no
C22 H22A 0.9600 no
C22 H22B 0.9600 no
C22 H22C 0.9600 no

loop_
_geom_torsion_atom_site_label_1
_geom_torsion_atom_site_label_2
_geom_torsion_atom_site_label_3
_geom_torsion_atom_site_label_4
_geom_torsion
_geom_torsion_publ_flag
C16 Pt1 C1 C2 94.9(3) no
C9 Pt1 C1 C2 -178.4(4) no
C5 Pt1 C1 C2 -67.4(3) no
C6 Pt1 C1 C2 -99.7(3) no
C16 Pt1 C1 C8 -139.8(3) no
C9 Pt1 C1 C8 -53.1(7) no
C5 Pt1 C1 C8 58.0(3) no
C2 Pt1 C1 C8 125.3(5) no
C6 Pt1 C1 C8 25.7(3) no
C8 C1 C2 C3 4.7(7) no
Pt1 C1 C2 C3 102.3(4) no
C8 C1 C2 Pt1 -97.6(4) no
C16 Pt1 C2 C1 -87.1(3) no
C9 Pt1 C2 C1 178.4(5) no
C5 Pt1 C2 C1 111.0(3) no
C6 Pt1 C2 C1 76.4(3) no
C16 Pt1 C2 C3 152.6(4) no
C9 Pt1 C2 C3 58.0(7) no
C5 Pt1 C2 C3 -9.3(4) no
C1 Pt1 C2 C3 -120.3(5) no
C6 Pt1 C2 C3 -43.9(4) no
C1 C2 C3 C4 -87.8(6) no
Pt1 C2 C3 C4 -6.7(6) no
C2 C3 C4 C5 29.0(7) no
C3 C4 C5 C6 47.0(6) no
C3 C4 C5 Pt1 -35.0(5) no
C16 Pt1 C5 C6 -174.5(4) no
C9 Pt1 C5 C6 96.7(3) no
C1 Pt1 C5 C6 -66.4(3) no
C2 Pt1 C5 C6 -99.2(3) no
C16 Pt1 C5 C4 -51.8(6) no
C9 Pt1 C5 C4 -140.6(3) no
C1 Pt1 C5 C4 56.2(3) no
C2 Pt1 C5 C4 23.4(3) no
C6 Pt1 C5 C4 122.6(4) no
C4 C5 C6 C7 1.7(7) no
Pt1 C5 C6 C7 102.2(4) no
C4 C5 C6 Pt1 -100.5(4) no
C16 Pt1 C6 C5 173.8(4) no
C9 Pt1 C6 C5 -86.0(3) no
C1 Pt1 C6 C5 111.8(3) no
C2 Pt1 C6 C5 77.0(3) no
C16 Pt1 C6 C7 53.2(6) no
C9 Pt1 C6 C7 153.3(3) no
C5 Pt1 C6 C7 -120.6(4) no
C1 Pt1 C6 C7 -8.8(3) no
C2 Pt1 C6 C7 -43.6(3) no
C5 C6 C7 C8 -91.2(6) no
Pt1 C6 C7 C8 -10.3(5) no
C2 C1 C8 C7 40.3(7) no
Pt1 C1 C8 C7 -40.4(5) no
C6 C7 C8 C1 35.4(6) no
C16 Pt1 C9 C10 -69.1(3) no
C5 Pt1 C9 C10 92.2(3) no
C1 Pt1 C9 C10 -156.5(5) no
C2 Pt1 C9 C10 26.5(7) no
C6 Pt1 C9 C10 127.2(3) no
C16 Pt1 C9 C14 111.7(4) no
C5 Pt1 C9 C14 -87.0(4) no
C1 Pt1 C9 C14 24.2(7) no
C2 Pt1 C9 C14 -152.7(5) no
C6 Pt1 C9 C14 -52.0(4) no
C14 C9 C10 C11 0.5(6) no
Pt1 C9 C10 C11 -178.8(3) no
C9 C10 C11 C12 -1.7(7) no
C10 C11 C12 C13 0.9(6) no
C10 C11 C12 O1 -177.1(4) no
C15 O1 C12 C11 -0.6(6) no
C15 O1 C12 C13 -178.7(4) no
C11 C12 C13 C14 1.1(7) no
O1 C12 C13 C14 179.2(4) no
C12 C13 C14 C9 -2.4(7) no
C10 C9 C14 C13 1.6(7) no
Pt1 C9 C14 C13 -179.1(4) no
C9 Pt1 C16 C17 -86.9(3) no
C5 Pt1 C16 C17 -176.6(4) no
C1 Pt1 C16 C17 75.0(3) no
C2 Pt1 C16 C17 110.3(3) no
C6 Pt1 C16 C17 14.5(7) no
C9 Pt1 C16 C21 95.0(3) no
C5 Pt1 C16 C21 5.2(6) no
C1 Pt1 C16 C21 -103.1(3) no
C2 Pt1 C16 C21 -67.8(3) no
C6 Pt1 C16 C21 -163.6(4) no
C21 C16 C17 C18 0.8(6) no
Pt1 C16 C17 C18 -177.4(3) no
C16 C17 C18 C19 -0.6(7) no
C22 O2 C19 C20 -166.6(4) no
C22 O2 C19 C18 14.8(6) no
C17 C18 C19 C20 0.3(6) no
C17 C18 C19 O2 178.8(4) no
O2 C19 C20 C21 -178.8(4) no
C18 C19 C20 C21 0.0(6) no
C19 C20 C21 C16 0.2(6) no
C17 C16 C21 C20 -0.6(6) no
Pt1 C16 C21 C20 177.7(3) no
